data_7025983
loop_
_publ_author_name
'Lorenz, Volker'
'Blaurock, Steffen'
'Hrib, Cristian G.'
'Edelmann, Frank T.'

_publ_section_title
;
 Encapsulation of cyclooctatetraenyl dianion in an unusual
 organic/inorganic lanthanide triple-decker sandwich complex.
;
_journal_issue 29
_journal_name_full 'Dalton transactions (Cambridge, England : 2003)'
_journal_page_first 6629
_journal_page_last 6631
_journal_paper_doi 10.1039/c0dt00094a
_journal_volume 39
_journal_year 2010
_chemical_formula_sum 'C64.5 H68 Li2 Nd O9.13 Si4'
_chemical_formula_weight 1259.67
_chemical_name_systematic
;
?
;
_space_group_IT_number 70
_symmetry_cell_setting orthorhombic
_symmetry_space_group_name_Hall '-F 2uv 2vw'
_symmetry_space_group_name_H-M 'F d d d :2'
_atom_sites_solution_hydrogens geom
_atom_sites_solution_primary direct
_atom_sites_solution_secondary difmap
_audit_creation_method SHELXL-97
_cell_angle_alpha 90.00
_cell_angle_beta 90.00
_cell_angle_gamma 90.00
_cell_formula_units_Z 32
_cell_length_a 29.533(6)
_cell_length_b 39.637(8)
_cell_length_c 42.832(9)
_cell_measurement_reflns_used 383923
_cell_measurement_temperature 153(2)
_cell_measurement_theta_max 35.69
_cell_measurement_theta_min 1.90
_cell_volume 50139(18)
_computing_cell_refinement 'STOE X-AREA'
_computing_data_collection 'STOE X-AREA'
_computing_data_reduction 'STOE X-RED'
_computing_molecular_graphics 'Bruker SHELXTL PLUS'
_computing_publication_material 'Bruker SHELXTL PLUS'
_computing_structure_refinement 'SHELXL-97 (Sheldrick, 1997)'
_computing_structure_solution 'SHELXS-97 (Sheldrick, 1990)'
_diffrn_ambient_temperature 153(2)
_diffrn_detector 'image plate (34 cm diameter)'
_diffrn_detector_area_resol_mean 6.67
_diffrn_detector_type STOE
_diffrn_measured_fraction_theta_full 0.984
_diffrn_measured_fraction_theta_max 0.984
_diffrn_measurement_details ' 1158 frames, detector distance = 110 mm'
_diffrn_measurement_device '2-circle goniometer'
_diffrn_measurement_device_type 'STOE IPDS 2T'
_diffrn_measurement_method 'rotation method'
_diffrn_radiation_collimation '0.5 mm diameter, monocapillary'
_diffrn_radiation_monochromator 'plane graphite'
_diffrn_radiation_polarisn_norm 0
_diffrn_radiation_source 'fine-focus sealed tube'
_diffrn_radiation_type MoK\a
_diffrn_radiation_wavelength 0.71073
_diffrn_reflns_av_R_equivalents 0.0829
_diffrn_reflns_av_unetI/netI 0.0791
_diffrn_reflns_limit_h_max 46
_diffrn_reflns_limit_h_min -47
_diffrn_reflns_limit_k_max 64
_diffrn_reflns_limit_k_min -64
_diffrn_reflns_limit_l_max 69
_diffrn_reflns_limit_l_min -69
_diffrn_reflns_number 357900
_diffrn_reflns_theta_full 35.53
_diffrn_reflns_theta_max 35.53
_diffrn_reflns_theta_min 1.90
_diffrn_source 'sealed X-ray tube, 12 x 0.4 mm long-fine focus'
_diffrn_source_current 40
_diffrn_source_power 2.00
_diffrn_source_voltage 50
_exptl_absorpt_coefficient_mu 0.02
_exptl_absorpt_correction_T_max 0.9975
_exptl_absorpt_correction_T_min 0.9917
_exptl_absorpt_correction_type integration
_exptl_crystal_colour colorless
_exptl_crystal_density_diffrn 0.407
_exptl_crystal_description prism
_exptl_crystal_F_000 6144
_exptl_crystal_size_max 0.400
_exptl_crystal_size_mid 0.367
_exptl_crystal_size_min 0.300
_refine_diff_density_max 1.643
_refine_diff_density_min -0.875
_refine_diff_density_rms 0.101
_refine_ls_extinction_method none
_refine_ls_goodness_of_fit_ref 0.792
_refine_ls_hydrogen_treatment constr
_refine_ls_matrix_type full
_refine_ls_number_parameters 745
_refine_ls_number_reflns 28256
_refine_ls_number_restraints 0
_refine_ls_restrained_S_all 0.792
_refine_ls_R_factor_all 0.1164
_refine_ls_R_factor_gt 0.0450
_refine_ls_shift/su_max 0.026
_refine_ls_shift/su_mean 0.001
_refine_ls_structure_factor_coef Fsqd
_refine_ls_weighting_details 'calc w=1/[\s^2^(Fo^2^)+(0.0573P)^2^+0.0000P] where P=(Fo^2^+2Fc^2^)/3'
_refine_ls_weighting_scheme calc
_refine_ls_wR_factor_gt 0.0997
_refine_ls_wR_factor_ref 0.1150
_reflns_d_resolution_high 0.612
_reflns_d_resolution_low 10.708
_reflns_limit_h_max 47
_reflns_limit_h_min 0
_reflns_limit_k_max 64
_reflns_limit_k_min 0
_reflns_limit_l_max 69
_reflns_limit_l_min 0
_reflns_number_gt 10041
_reflns_number_total 28256
_reflns_threshold_expression I>4u(I)
_cod_data_source_file c0dt00094a.txt
_cod_data_source_block 2'
_cod_original_cell_volume 50139(17)
_cod_original_sg_symbol_H-M Fddd
_cod_original_formula_sum 'C64.50 H68 Li2 Nd O9.13 Si4'
_cod_database_code 7025983

loop_
_symmetry_equiv_pos_as_xyz
'x, y, z'
'-x+3/4, -y+3/4, z'
'-x+3/4, y, -z+3/4'
'x, -y+3/4, -z+3/4'
'x, y+1/2, z+1/2'
'-x+3/4, -y+5/4, z+1/2'
'-x+3/4, y+1/2, -z+5/4'
'x, -y+5/4, -z+5/4'
'x+1/2, y, z+1/2'
'-x+5/4, -y+3/4, z+1/2'
'-x+5/4, y, -z+5/4'
'x+1/2, -y+3/4, -z+5/4'
'x+1/2, y+1/2, z'
'-x+5/4, -y+5/4, z'
'-x+5/4, y+1/2, -z+3/4'
'x+1/2, -y+5/4, -z+3/4'
'-x, -y, -z'
'x-3/4, y-3/4, -z'
'x-3/4, -y, z-3/4'
'-x, y-3/4, z-3/4'
'-x, -y+1/2, -z+1/2'
'x-3/4, y-1/4, -z+1/2'
'x-3/4, -y+1/2, z-1/4'
'-x, y-1/4, z-1/4'
'-x+1/2, -y, -z+1/2'
'x-1/4, y-3/4, -z+1/2'
'x-1/4, -y, z-1/4'
'-x+1/2, y-3/4, z-1/4'
'-x+1/2, -y+1/2, -z'
'x-1/4, y-1/4, -z'
'x-1/4, -y+1/2, z-3/4'
'-x+1/2, y-1/4, z-3/4'

loop_
_atom_site_label
_atom_site_type_symbol
_atom_site_fract_x
_atom_site_fract_y
_atom_site_fract_z
_atom_site_U_iso_or_equiv
_atom_site_adp_type
_atom_site_occupancy
_atom_site_symmetry_multiplicity
_atom_site_calc_flag
_atom_site_refinement_flags
C1 C 0.43780(17) 0.6250 0.1250 0.079(3) Uani 1 2 d S
H1B H 0.4700 0.6250 0.1250 0.095 Uiso 1 2 calc SR
C2 C 0.4189(2) 0.62215(10) 0.09478(12) 0.0731(17) Uani 1 1 d .
H2A H 0.4412 0.6206 0.0789 0.088 Uiso 1 1 calc R
C3 C 0.3752(2) 0.62107(8) 0.08311(8) 0.0700(16) Uani 1 1 d .
H3A H 0.3745 0.6191 0.0610 0.084 Uiso 1 1 calc R
C4 C 0.33228(19) 0.62216(11) 0.09600(13) 0.0699(15) Uani 1 1 d .
H4A H 0.3092 0.6205 0.0806 0.084 Uiso 1 1 calc R
C5 C 0.31533(18) 0.6250 0.1250 0.0645(19) Uani 1 2 d S
H5A H 0.2832 0.6250 0.1250 0.077 Uiso 1 2 calc SR
C6 C 0.26292(15) 0.48708(10) 0.07687(11) 0.0630(12) Uani 1 1 d .
C7 C 0.21866(16) 0.48421(13) 0.09278(13) 0.0763(14) Uani 1 1 d .
H7A H 0.2072 0.5031 0.1039 0.092 Uiso 1 1 calc R
C8 C 0.19319(19) 0.45459(15) 0.09200(16) 0.0968(19) Uani 1 1 d .
H8A H 0.1653 0.4529 0.1030 0.116 Uiso 1 1 calc R
C9 C 0.2098(2) 0.42738(15) 0.07463(18) 0.111(2) Uani 1 1 d .
H9A H 0.1927 0.4071 0.0738 0.133 Uiso 1 1 calc R
C10 C 0.2506(2) 0.42899(16) 0.0585(2) 0.135(3) Uani 1 1 d .
H10A H 0.2605 0.4115 0.0449 0.162 Uiso 1 1 calc R
C11 C 0.2764(2) 0.45851(15) 0.06362(18) 0.123(3) Uani 1 1 d .
H11A H 0.3070 0.4578 0.0568 0.148 Uiso 1 1 calc R
C12 C 0.25152(10) 0.56015(9) 0.06561(8) 0.0406(7) Uani 1 1 d .
C13 C 0.22477(12) 0.57799(10) 0.08559(10) 0.0504(9) Uani 1 1 d .
H13A H 0.2283 0.5745 0.1074 0.060 Uiso 1 1 calc R
C14 C 0.19193(14) 0.60149(13) 0.07513(14) 0.0757(15) Uani 1 1 d .
H14A H 0.1745 0.6143 0.0895 0.091 Uiso 1 1 calc R
C15 C 0.18620(19) 0.60510(18) 0.04398(18) 0.108(2) Uani 1 1 d .
H15A H 0.1646 0.6208 0.0364 0.130 Uiso 1 1 calc R
C16 C 0.21097(19) 0.5865(2) 0.02318(15) 0.119(3) Uani 1 1 d .
H16A H 0.2059 0.5891 0.0014 0.143 Uiso 1 1 calc R
C17 C 0.24329(17) 0.56404(18) 0.03370(11) 0.092(2) Uani 1 1 d .
H17A H 0.2601 0.5511 0.0191 0.110 Uiso 1 1 calc R
C18 C 0.40321(11) 0.47808(9) 0.05185(8) 0.0435(8) Uani 1 1 d .
C19 C 0.42719(14) 0.46006(10) 0.07417(10) 0.0549(10) Uani 1 1 d .
H19A H 0.4390 0.4717 0.0918 0.066 Uiso 1 1 calc R
C20 C 0.43448(18) 0.42554(12) 0.07151(13) 0.0739(14) Uani 1 1 d .
H20A H 0.4513 0.4138 0.0870 0.089 Uiso 1 1 calc R
C21 C 0.4172(2) 0.40861(13) 0.04630(17) 0.091(2) Uani 1 1 d .
H21A H 0.4217 0.3850 0.0445 0.109 Uiso 1 1 calc R
C22 C 0.3938(2) 0.42534(14) 0.02393(15) 0.0813(16) Uani 1 1 d .
H22A H 0.3821 0.4134 0.0065 0.098 Uiso 1 1 calc R
C23 C 0.38688(15) 0.45952(11) 0.02643(11) 0.0627(11) Uani 1 1 d .
H23A H 0.3706 0.4709 0.0105 0.075 Uiso 1 1 calc R
C24 C 0.41351(11) 0.54660(9) 0.02129(7) 0.0392(7) Uani 1 1 d .
C25 C 0.45567(13) 0.53707(10) 0.00889(9) 0.0531(9) Uani 1 1 d .
H25A H 0.4710 0.5182 0.0175 0.064 Uiso 1 1 calc R
C26 C 0.47535(15) 0.55431(11) -0.01536(11) 0.0636(12) Uani 1 1 d .
H26A H 0.5040 0.5474 -0.0232 0.076 Uiso 1 1 calc R
C27 C 0.45332(15) 0.58178(11) -0.02826(10) 0.0582(10) Uani 1 1 d .
H27A H 0.4666 0.5935 -0.0453 0.070 Uiso 1 1 calc R
C28 C 0.41208(14) 0.59224(10) -0.01651(9) 0.0536(9) Uani 1 1 d .
H28A H 0.3973 0.6114 -0.0251 0.064 Uiso 1 1 calc R
C29 C 0.39248(13) 0.57444(9) 0.00792(8) 0.0456(8) Uani 1 1 d .
H29A H 0.3639 0.5815 0.0157 0.055 Uiso 1 1 calc R
C30 C 0.50071(11) 0.57274(10) 0.19260(8) 0.0436(8) Uani 1 1 d .
C31 C 0.49644(15) 0.59392(15) 0.21808(11) 0.0779(15) Uani 1 1 d .
H31A H 0.4719 0.5910 0.2322 0.093 Uiso 1 1 calc R
C32 C 0.5276(2) 0.61942(17) 0.22323(15) 0.107(2) Uani 1 1 d .
H32A H 0.5238 0.6340 0.2406 0.129 Uiso 1 1 calc R
C33 C 0.56312(19) 0.62390(15) 0.20421(14) 0.0888(17) Uani 1 1 d .
H33A H 0.5851 0.6407 0.2087 0.107 Uiso 1 1 calc R
C34 C 0.56734(17) 0.60407(14) 0.17842(12) 0.0778(15) Uani 1 1 d .
H34A H 0.5917 0.6076 0.1643 0.093 Uiso 1 1 calc R
C35 C 0.53651(14) 0.57895(12) 0.17276(9) 0.0592(11) Uani 1 1 d .
H35A H 0.5399 0.5654 0.1546 0.071 Uiso 1 1 calc R
C36 C 0.49444(12) 0.49860(10) 0.18715(9) 0.0497(9) Uani 1 1 d .
C37 C 0.53042(14) 0.49715(13) 0.20829(12) 0.0717(14) Uani 1 1 d .
H37A H 0.5372 0.5166 0.2204 0.086 Uiso 1 1 calc R
C38 C 0.55614(19) 0.46912(16) 0.21227(17) 0.096(2) Uani 1 1 d .
H38A H 0.5800 0.4688 0.2271 0.115 Uiso 1 1 calc R
C39 C 0.5471(2) 0.44159(15) 0.19458(16) 0.0923(18) Uani 1 1 d .
H39A H 0.5659 0.4223 0.1965 0.111 Uiso 1 1 calc R
C40 C 0.5116(2) 0.44085(15) 0.17403(17) 0.100(2) Uani 1 1 d .
H40A H 0.5046 0.4210 0.1626 0.120 Uiso 1 1 calc R
C41 C 0.48533(17) 0.47082(12) 0.17027(13) 0.0744(13) Uani 1 1 d .
H41A H 0.4611 0.4711 0.1557 0.089 Uiso 1 1 calc R
C42 C 0.34514(12) 0.56426(10) 0.24049(8) 0.0451(8) Uani 1 1 d .
C43 C 0.35882(15) 0.55812(12) 0.27137(9) 0.0578(10) Uani 1 1 d .
H43A H 0.3804 0.5408 0.2753 0.069 Uiso 1 1 calc R
C44 C 0.34212(17) 0.57619(13) 0.29605(10) 0.0652(12) Uani 1 1 d .
H44A H 0.3516 0.5711 0.3167 0.078 Uiso 1 1 calc R
C45 C 0.31243(18) 0.60097(14) 0.29097(11) 0.0718(14) Uani 1 1 d .
H45A H 0.3005 0.6129 0.3083 0.086 Uiso 1 1 calc R
C46 C 0.29835(16) 0.60991(12) 0.26104(12) 0.0677(12) Uani 1 1 d .
H46A H 0.2783 0.6283 0.2577 0.081 Uiso 1 1 calc R
C47 C 0.31511(13) 0.59041(11) 0.23577(10) 0.0543(9) Uani 1 1 d .
H47A H 0.3054 0.5955 0.2151 0.065 Uiso 1 1 calc R
C48 C 0.34798(14) 0.49222(11) 0.22165(9) 0.0547(10) Uani 1 1 d .
C49 C 0.3758(2) 0.46552(15) 0.22597(17) 0.109(2) Uani 1 1 d .
H49A H 0.4075 0.4686 0.2238 0.130 Uiso 1 1 calc R
C50 C 0.3589(2) 0.43275(17) 0.2338(2) 0.130(3) Uani 1 1 d .
H50A H 0.3786 0.4140 0.2359 0.156 Uiso 1 1 calc R
C51 C 0.3130(2) 0.42942(18) 0.23809(15) 0.101(2) Uani 1 1 d .
H51A H 0.3014 0.4079 0.2436 0.122 Uiso 1 1 calc R
C52 C 0.28411(19) 0.45501(13) 0.23493(11) 0.0723(13) Uani 1 1 d .
H52A H 0.2525 0.4522 0.2381 0.087 Uiso 1 1 calc R
C53 C 0.30242(17) 0.48587(12) 0.22690(9) 0.0641(12) Uani 1 1 d .
H53A H 0.2821 0.5043 0.2248 0.077 Uiso 1 1 calc R
O1L O 0.30959(10) 0.46806(7) 0.15066(7) 0.0596(7) Uani 1 1 d .
C1L C 0.3527(2) 0.45934(14) 0.13880(18) 0.108(2) Uani 1 1 d .
H1LA H 0.3766 0.4712 0.1507 0.130 Uiso 1 1 calc R
H1LB H 0.3550 0.4661 0.1166 0.130 Uiso 1 1 calc R
C2L C 0.3588(3) 0.42278(16) 0.1416(3) 0.173(5) Uani 1 1 d .
H2LA H 0.3801 0.4175 0.1588 0.208 Uiso 1 1 calc R
H2LB H 0.3711 0.4133 0.1220 0.208 Uiso 1 1 calc R
C3L C 0.3136(3) 0.40843(15) 0.1483(2) 0.148(4) Uani 1 1 d .
H3LA H 0.3146 0.3940 0.1672 0.178 Uiso 1 1 calc R
H3LB H 0.3028 0.3947 0.1305 0.178 Uiso 1 1 calc R
C4L C 0.28298(18) 0.43799(10) 0.15351(12) 0.0684(13) Uani 1 1 d .
H4LA H 0.2584 0.4380 0.1378 0.082 Uiso 1 1 calc R
H4LB H 0.2692 0.4368 0.1746 0.082 Uiso 1 1 calc R
O2L O 0.23647(8) 0.52478(7) 0.16864(6) 0.0499(6) Uani 1 1 d .
C5L C 0.20082(14) 0.50208(13) 0.17762(13) 0.0723(13) Uani 1 1 d .
H5LA H 0.2062 0.4934 0.1990 0.087 Uiso 1 1 calc R
H5LB H 0.1994 0.4827 0.1631 0.087 Uiso 1 1 calc R
C6L C 0.15801(17) 0.52153(15) 0.17646(19) 0.104(2) Uani 1 1 d .
H6LA H 0.1422 0.5204 0.1968 0.124 Uiso 1 1 calc R
H6LB H 0.1377 0.5123 0.1602 0.124 Uiso 1 1 calc R
C7L C 0.17060(16) 0.55685(15) 0.16903(16) 0.0860(16) Uani 1 1 d .
H7LA H 0.1539 0.5729 0.1825 0.103 Uiso 1 1 calc R
H7LB H 0.1642 0.5622 0.1469 0.103 Uiso 1 1 calc R
C8L C 0.22117(13) 0.55812(11) 0.17569(10) 0.0542(9) Uani 1 1 d .
H8LA H 0.2364 0.5750 0.1622 0.065 Uiso 1 1 calc R
H8LB H 0.2270 0.5638 0.1978 0.065 Uiso 1 1 calc R
O3L O 0.52170(9) 0.52398(8) 0.09441(7) 0.0645(8) Uani 1 1 d .
C9L C 0.5498(2) 0.49556(19) 0.0984(2) 0.123(3) Uani 1 1 d .
H9LA H 0.5348 0.4750 0.0902 0.147 Uiso 1 1 calc R
H9LB H 0.5567 0.4920 0.1207 0.147 Uiso 1 1 calc R
C10L C 0.5926(2) 0.5030(2) 0.0802(2) 0.149(4) Uani 1 1 d .
H10B H 0.6177 0.5087 0.0946 0.179 Uiso 1 1 calc R
H10C H 0.6016 0.4832 0.0675 0.179 Uiso 1 1 calc R
C11L C 0.5822(3) 0.5304(2) 0.0611(2) 0.145(3) Uani 1 1 d .
H11B H 0.5735 0.5225 0.0400 0.174 Uiso 1 1 calc R
H11C H 0.6086 0.5456 0.0592 0.174 Uiso 1 1 calc R
C12L C 0.54371(19) 0.5484(2) 0.07612(16) 0.107(2) Uani 1 1 d .
H12A H 0.5549 0.5672 0.0893 0.128 Uiso 1 1 calc R
H12B H 0.5229 0.5577 0.0602 0.128 Uiso 1 1 calc R
Li1 Li 0.29808(18) 0.51724(15) 0.15336(13) 0.0383(11) Uani 1 1 d .
Li2 Li 0.46273(19) 0.53279(18) 0.10946(14) 0.0475(14) Uani 1 1 d .
O1 O 0.31177(7) 0.53701(5) 0.11347(4) 0.0302(4) Uani 1 1 d .
O2 O 0.33463(8) 0.52729(8) 0.05378(5) 0.0544(7) Uani 1 1 d .
O3 O 0.40901(7) 0.53819(5) 0.08818(5) 0.0350(5) Uani 1 1 d .
O4 O 0.44092(7) 0.54203(5) 0.14835(5) 0.0318(4) Uani 1 1 d .
O5 O 0.42091(8) 0.53742(8) 0.20913(5) 0.0522(7) Uani 1 1 d .
O6 O 0.34484(7) 0.54357(5) 0.17500(5) 0.0327(4) Uani 1 1 d .
Si1 Si 0.29364(3) 0.52839(2) 0.07928(2) 0.03383(17) Uani 1 1 d .
Si2 Si 0.38970(3) 0.52396(2) 0.05598(2) 0.03677(19) Uani 1 1 d .
Si3 Si 0.46086(3) 0.53789(2) 0.18294(2) 0.03682(19) Uani 1 1 d .
Si4 Si 0.36546(3) 0.53545(3) 0.20869(2) 0.0390(2) Uani 1 1 d .
Nd1 Nd 0.374525(6) 0.568372(3) 0.129802(3) 0.02363(3) Uani 1 1 d .
O4L O 0.1250 0.3337(11) 0.1250 0.22(3) Uani 0.25 2 d SP
C14L C 0.1494(8) 0.3472(6) 0.1102(5) 0.070(6) Uani 0.25 1 d P
C15L C 0.1420(5) 0.3833(4) 0.1236(3) 0.053(4) Uani 0.25 1 d P

loop_
_atom_site_aniso_label
_atom_site_aniso_U_11
_atom_site_aniso_U_22
_atom_site_aniso_U_33
_atom_site_aniso_U_23
_atom_site_aniso_U_13
_atom_site_aniso_U_12
C1 0.022(2) 0.032(3) 0.184(9) 0.036(5) 0.000 0.000
C2 0.099(4) 0.0254(19) 0.095(3) 0.013(2) 0.075(3) 0.015(2)
C3 0.160(5) 0.0266(17) 0.0236(16) -0.0001(10) -0.005(2) 0.012(3)
C4 0.085(3) 0.031(2) 0.093(3) 0.011(2) -0.065(3) -0.011(2)
C5 0.027(2) 0.027(2) 0.140(7) 0.010(4) 0.000 0.000
C6 0.059(3) 0.045(2) 0.084(3) -0.022(2) -0.024(2) -0.0025(18)
C7 0.051(3) 0.072(3) 0.106(4) -0.025(3) 0.006(2) -0.015(2)
C8 0.064(3) 0.081(4) 0.146(6) -0.030(4) 0.006(3) -0.026(3)
C9 0.102(5) 0.064(4) 0.166(7) -0.035(4) -0.005(5) -0.031(3)
C10 0.088(5) 0.083(4) 0.235(9) -0.071(5) 0.052(5) -0.046(4)
C11 0.106(5) 0.080(4) 0.184(7) -0.048(4) 0.086(5) -0.029(4)
C12 0.0254(14) 0.052(2) 0.0445(17) 0.0001(14) -0.0021(12) 0.0018(13)
C13 0.0310(16) 0.054(2) 0.066(2) -0.0119(17) -0.0056(15) 0.0077(15)
C14 0.032(2) 0.077(3) 0.118(4) -0.024(3) -0.009(2) 0.011(2)
C15 0.051(3) 0.125(5) 0.149(6) 0.061(5) -0.021(3) 0.026(3)
C16 0.057(3) 0.208(8) 0.091(4) 0.068(5) -0.008(3) 0.039(4)
C17 0.052(3) 0.167(6) 0.057(3) 0.025(3) -0.002(2) 0.032(3)
C18 0.0350(16) 0.0456(19) 0.0500(19) -0.0103(14) 0.0165(13) -0.0031(14)
C19 0.049(2) 0.047(2) 0.069(3) -0.0018(18) 0.0201(18) -0.0006(17)
C20 0.077(3) 0.047(2) 0.098(4) 0.009(2) 0.035(3) 0.001(2)
C21 0.096(4) 0.041(2) 0.137(5) -0.016(3) 0.063(4) -0.013(3)
C22 0.084(4) 0.063(3) 0.097(4) -0.035(3) 0.029(3) -0.020(3)
C23 0.059(3) 0.064(3) 0.066(2) -0.025(2) 0.0198(19) -0.011(2)
C24 0.0374(16) 0.0464(18) 0.0339(15) -0.0119(13) -0.0011(12) 0.0103(14)
C25 0.049(2) 0.047(2) 0.063(2) 0.0078(17) 0.0160(17) 0.0163(17)
C26 0.055(2) 0.055(2) 0.081(3) 0.009(2) 0.028(2) 0.012(2)
C27 0.064(3) 0.058(2) 0.053(2) 0.0075(18) 0.0060(19) -0.001(2)
C28 0.054(2) 0.053(2) 0.054(2) -0.0002(17) -0.0115(17) 0.0149(18)
C29 0.0405(17) 0.052(2) 0.0442(18) -0.0109(15) -0.0068(14) 0.0159(15)
C30 0.0315(15) 0.062(2) 0.0375(16) 0.0012(14) -0.0098(12) -0.0026(15)
C31 0.047(2) 0.121(4) 0.066(3) -0.034(3) -0.006(2) -0.014(3)
C32 0.074(4) 0.138(6) 0.109(4) -0.077(4) -0.012(3) -0.018(4)
C33 0.070(3) 0.084(4) 0.113(4) -0.023(3) -0.020(3) -0.033(3)
C34 0.061(3) 0.094(4) 0.078(3) -0.006(3) 0.000(2) -0.043(3)
C35 0.052(2) 0.075(3) 0.051(2) -0.0058(19) 0.0012(17) -0.029(2)
C36 0.0314(16) 0.050(2) 0.068(2) 0.0248(18) 0.0005(15) -0.0003(15)
C37 0.045(2) 0.073(3) 0.096(3) 0.041(3) -0.021(2) 0.000(2)
C38 0.063(3) 0.084(4) 0.140(5) 0.049(4) -0.016(3) 0.010(3)
C39 0.078(4) 0.057(3) 0.141(5) 0.019(3) -0.020(4) 0.026(3)
C40 0.106(5) 0.059(3) 0.135(6) 0.009(3) -0.004(4) 0.010(3)
C41 0.067(3) 0.061(3) 0.095(4) 0.009(3) -0.006(3) 0.022(2)
C42 0.0359(17) 0.061(2) 0.0382(16) 0.0090(15) 0.0023(12) -0.0161(16)
C43 0.054(2) 0.072(3) 0.047(2) 0.0079(18) -0.0049(17) -0.018(2)
C44 0.078(3) 0.072(3) 0.046(2) 0.0000(19) -0.003(2) -0.026(3)
C45 0.083(3) 0.080(3) 0.052(2) -0.006(2) 0.010(2) -0.039(3)
C46 0.054(3) 0.060(3) 0.089(3) -0.008(2) 0.012(2) -0.014(2)
C47 0.041(2) 0.066(3) 0.056(2) 0.0005(18) -0.0001(16) -0.0146(18)
C48 0.055(2) 0.060(2) 0.049(2) 0.0227(17) 0.0021(17) -0.0045(19)
C49 0.069(3) 0.087(4) 0.170(6) 0.078(4) 0.020(4) 0.016(3)
C50 0.081(4) 0.093(5) 0.217(9) 0.085(5) -0.014(5) 0.001(4)
C51 0.089(4) 0.109(5) 0.106(5) 0.053(4) -0.001(3) -0.023(4)
C52 0.079(3) 0.076(3) 0.062(3) 0.014(2) 0.010(2) -0.025(3)
C53 0.075(3) 0.071(3) 0.046(2) 0.0066(18) 0.0052(19) -0.032(2)
O1L 0.0609(17) 0.0404(14) 0.0774(19) 0.0051(12) 0.0262(14) 0.0004(13)
C1L 0.085(4) 0.069(4) 0.171(6) 0.025(4) 0.067(4) 0.025(3)
C2L 0.153(7) 0.057(3) 0.309(12) 0.060(5) 0.132(8) 0.044(4)
C3L 0.157(7) 0.046(3) 0.242(10) 0.019(4) 0.086(7) 0.020(4)
C4L 0.086(3) 0.043(2) 0.076(3) 0.0053(19) 0.022(2) -0.011(2)
O2L 0.0332(12) 0.0522(15) 0.0643(16) -0.0011(12) 0.0127(11) -0.0067(11)
C5L 0.043(2) 0.073(3) 0.100(4) -0.003(3) 0.012(2) -0.019(2)
C6L 0.039(3) 0.089(4) 0.182(7) 0.018(4) 0.020(3) -0.008(3)
C7L 0.044(3) 0.089(4) 0.125(5) 0.014(3) 0.010(3) -0.003(3)
C8L 0.042(2) 0.058(2) 0.063(2) -0.0045(18) 0.0097(17) -0.0036(17)
O3L 0.0359(14) 0.081(2) 0.0763(19) 0.0072(16) 0.0125(13) 0.0159(14)
C9L 0.062(4) 0.125(6) 0.181(7) 0.043(5) 0.044(4) 0.043(4)
C10L 0.059(4) 0.189(9) 0.198(9) 0.058(7) 0.060(5) 0.054(5)
C11L 0.094(5) 0.174(9) 0.166(8) 0.022(7) 0.072(5) 0.008(5)
C12L 0.061(3) 0.150(6) 0.110(5) 0.030(4) 0.026(3) 0.009(4)
Li1 0.027(3) 0.047(3) 0.041(3) 0.003(2) 0.004(2) -0.003(2)
Li2 0.025(3) 0.070(4) 0.048(3) -0.007(3) 0.001(2) 0.009(3)
O1 0.0300(10) 0.0292(10) 0.0312(10) -0.0014(7) -0.0011(7) -0.0038(8)
O2 0.0298(12) 0.099(2) 0.0340(12) -0.0202(13) -0.0009(9) 0.0166(13)
O3 0.0299(10) 0.0402(12) 0.0351(11) -0.0072(8) -0.0007(8) 0.0099(9)
O4 0.0242(9) 0.0326(10) 0.0386(11) 0.0022(8) -0.0053(7) 0.0012(8)
O5 0.0290(11) 0.091(2) 0.0368(12) 0.0171(12) -0.0053(9) -0.0042(12)
O6 0.0262(9) 0.0389(11) 0.0331(10) 0.0072(8) -0.0008(7) -0.0051(8)
Si1 0.0273(4) 0.0388(4) 0.0354(4) -0.0093(3) -0.0028(3) 0.0040(3)
Si2 0.0281(4) 0.0473(5) 0.0349(4) -0.0117(4) 0.0016(3) 0.0095(4)
Si3 0.0243(4) 0.0461(5) 0.0401(4) 0.0127(4) -0.0065(3) -0.0027(3)
Si4 0.0280(4) 0.0547(5) 0.0343(4) 0.0159(4) -0.0008(3) -0.0056(3)
Nd1 0.02229(5) 0.02279(5) 0.02581(5) 0.00152(5) -0.00053(5) 0.00051(5)
O4L 0.27(6) 0.16(4) 0.23(5) 0.000 -0.20(5) 0.000
C14L 0.073(13) 0.069(13) 0.067(11) -0.003(10) 0.021(10) -0.029(10)
C15L 0.059(8) 0.073(9) 0.026(5) -0.016(6) 0.012(6) -0.030(7)

loop_
_atom_type_symbol
_atom_type_description
_atom_type_scat_dispersion_real
_atom_type_scat_dispersion_imag
_atom_type_scat_source
C C 0.0033 0.0016 'International Tables Vol C Tables 4.2.6.8 and 6.1.1.4'
H H 0.0000 0.0000 'International Tables Vol C Tables 4.2.6.8 and 6.1.1.4'
Li Li -0.0003 0.0001 'International Tables Vol C Tables 4.2.6.8 and 6.1.1.4'
O O 0.0106 0.0060 'International Tables Vol C Tables 4.2.6.8 and 6.1.1.4'
Si Si 0.0817 0.0704 'International Tables Vol C Tables 4.2.6.8 and 6.1.1.4'
Nd Nd -0.1943 3.0179 'International Tables Vol C Tables 4.2.6.8 and 6.1.1.4'

loop_
_exptl_crystal_face_index_h
_exptl_crystal_face_index_k
_exptl_crystal_face_index_l
_exptl_crystal_face_perp_dist
0 -1 0 0.0520
0 1 0 0.1260
-1 -1 1 0.1500
1 1 -1 0.1410
-2 0 -1 0.1910
0 1 -4 0.1880
3 4 5 0.1900
1 1 7 0.2290

loop_
_geom_angle_atom_site_label_1
_geom_angle_atom_site_label_2
_geom_angle_atom_site_label_3
_geom_angle
_geom_angle_site_symmetry_1
_geom_angle_site_symmetry_3
C2 C1 C2 133.5(5) 8_554 .
C2 C1 Nd1 75.2(2) 8_554 .
C2 C1 Nd1 75.6(2) . .
C2 C1 Nd1 75.6(2) 8_554 8_554
C2 C1 Nd1 75.2(2) . 8_554
Nd1 C1 Nd1 100.68(16) . 8_554
C2 C1 H1B 113.3 8_554 .
C2 C1 H1B 113.3 . .
Nd1 C1 H1B 129.7 . .
Nd1 C1 H1B 129.7 8_554 .
C3 C2 C1 134.5(4) . .
C3 C2 Nd1 74.9(2) . 8_554
C1 C2 Nd1 76.7(2) . 8_554
C3 C2 Nd1 75.2(2) . .
C1 C2 Nd1 76.4(2) . .
Nd1 C2 Nd1 101.39(10) 8_554 .
C3 C2 H2A 112.8 . .
C1 C2 H2A 112.8 . .
Nd1 C2 H2A 129.2 8_554 .
Nd1 C2 H2A 129.4 . .
C4 C3 C2 135.1(4) . .
C4 C3 Nd1 75.4(2) . 8_554
C2 C3 Nd1 77.4(2) . 8_554
C4 C3 Nd1 75.0(2) . .
C2 C3 Nd1 77.2(2) . .
Nd1 C3 Nd1 102.75(11) 8_554 .
C4 C3 H3A 112.4 . .
C2 C3 H3A 112.4 . .
Nd1 C3 H3A 128.1 8_554 .
Nd1 C3 H3A 129.1 . .
C5 C4 C3 135.5(4) . .
C5 C4 Nd1 76.0(2) . 8_554
C3 C4 Nd1 76.8(2) . 8_554
C5 C4 Nd1 76.0(2) . .
C3 C4 Nd1 77.3(2) . .
Nd1 C4 Nd1 103.91(11) 8_554 .
C5 C4 H4A 112.3 . .
C3 C4 H4A 112.3 . .
Nd1 C4 H4A 128.4 8_554 .
Nd1 C4 H4A 127.7 . .
C4 C5 C4 136.2(6) . 8_554
C4 C5 Nd1 76.8(2) . .
C4 C5 Nd1 76.8(2) 8_554 .
C4 C5 Nd1 76.8(2) . 8_554
C4 C5 Nd1 76.8(2) 8_554 8_554
Nd1 C5 Nd1 104.41(17) . 8_554
C4 C5 H5A 111.9 . .
C4 C5 H5A 111.9 8_554 .
Nd1 C5 H5A 127.8 . .
Nd1 C5 H5A 127.8 8_554 .
C11 C6 C7 113.4(4) . .
C11 C6 Si1 128.5(4) . .
C7 C6 Si1 118.0(3) . .
C8 C7 C6 122.0(5) . .
C8 C7 H7A 119.0 . .
C6 C7 H7A 119.0 . .
C7 C8 C9 118.2(6) . .
C7 C8 H8A 120.9 . .
C9 C8 H8A 120.9 . .
C10 C9 C8 122.2(5) . .
C10 C9 H9A 118.9 . .
C8 C9 H9A 118.9 . .
C9 C10 C11 115.3(6) . .
C9 C10 H10A 122.3 . .
C11 C10 H10A 122.4 . .
C6 C11 C10 127.6(6) . .
C6 C11 H11A 116.2 . .
C10 C11 H11A 116.2 . .
C13 C12 C17 117.2(4) . .
C13 C12 Si1 122.7(3) . .
C17 C12 Si1 119.9(3) . .
C12 C13 C14 122.6(4) . .
C12 C13 H13A 118.7 . .
C14 C13 H13A 118.7 . .
C15 C14 C13 117.8(5) . .
C15 C14 H14A 121.1 . .
C13 C14 H14A 121.1 . .
C14 C15 C16 121.2(5) . .
C14 C15 H15A 119.4 . .
C16 C15 H15A 119.4 . .
C15 C16 C17 120.3(5) . .
C15 C16 H16A 119.8 . .
C17 C16 H16A 119.8 . .
C16 C17 C12 120.7(5) . .
C16 C17 H17A 119.6 . .
C12 C17 H17A 119.6 . .
C19 C18 C23 116.2(4) . .
C19 C18 Si2 123.0(3) . .
C23 C18 Si2 120.7(3) . .
C18 C19 C20 121.9(4) . .
C18 C19 H19A 119.0 . .
C20 C19 H19A 119.0 . .
C21 C20 C19 119.3(5) . .
C21 C20 H20A 120.3 . .
C19 C20 H20A 120.3 . .
C22 C21 C20 120.5(5) . .
C22 C21 H21A 119.7 . .
C20 C21 H21A 119.7 . .
C21 C22 C23 120.2(5) . .
C21 C22 H22A 119.9 . .
C23 C22 H22A 119.9 . .
C22 C23 C18 121.8(5) . .
C22 C23 H23A 119.1 . .
C18 C23 H23A 119.1 . .
C29 C24 C25 117.0(3) . .
C29 C24 Si2 122.7(3) . .
C25 C24 Si2 120.3(3) . .
C26 C25 C24 121.8(4) . .
C26 C25 H25A 119.1 . .
C24 C25 H25A 119.1 . .
C25 C26 C27 119.7(4) . .
C25 C26 H26A 120.2 . .
C27 C26 H26A 120.2 . .
C28 C27 C26 120.3(4) . .
C28 C27 H27A 119.8 . .
C26 C27 H27A 119.8 . .
C27 C28 C29 119.3(4) . .
C27 C28 H28A 120.3 . .
C29 C28 H28A 120.3 . .
C28 C29 C24 121.9(3) . .
C28 C29 H29A 119.1 . .
C24 C29 H29A 119.1 . .
C35 C30 C31 116.6(4) . .
C35 C30 Si3 118.7(3) . .
C31 C30 Si3 124.7(3) . .
C30 C31 C32 120.5(5) . .
C30 C31 H31A 119.7 . .
C32 C31 H31A 119.7 . .
C33 C32 C31 121.3(5) . .
C33 C32 H32A 119.3 . .
C31 C32 H32A 119.3 . .
C32 C33 C34 119.2(5) . .
C32 C33 H33A 120.4 . .
C34 C33 H33A 120.4 . .
C33 C34 C35 120.1(5) . .
C33 C34 H34A 119.9 . .
C35 C34 H34A 119.9 . .
C34 C35 C30 122.0(4) . .
C34 C35 H35A 119.0 . .
C30 C35 H35A 119.0 . .
C41 C36 C37 117.9(4) . .
C41 C36 Si3 121.9(3) . .
C37 C36 Si3 120.3(4) . .
C38 C37 C36 122.7(6) . .
C38 C37 H37A 118.6 . .
C36 C37 H37A 118.6 . .
C37 C38 C39 118.6(5) . .
C37 C38 H38A 120.7 . .
C39 C38 H38A 120.7 . .
C38 C39 C40 121.9(5) . .
C38 C39 H39A 119.1 . .
C40 C39 H39A 119.1 . .
C39 C40 C41 118.1(6) . .
C39 C40 H40A 121.0 . .
C41 C40 H40A 121.0 . .
C36 C41 C40 120.8(5) . .
C36 C41 H41A 119.6 . .
C40 C41 H41A 119.6 . .
C47 C42 C43 117.0(4) . .
C47 C42 Si4 123.8(3) . .
C43 C42 Si4 119.1(3) . .
C44 C43 C42 122.2(5) . .
C44 C43 H43A 118.9 . .
C42 C43 H43A 118.9 . .
C45 C44 C43 119.7(4) . .
C45 C44 H44A 120.1 . .
C43 C44 H44A 120.1 . .
C44 C45 C46 122.2(5) . .
C44 C45 H45A 118.9 . .
C46 C45 H45A 118.9 . .
C45 C46 C47 117.3(5) . .
C45 C46 H46A 121.3 . .
C47 C46 H46A 121.3 . .
C42 C47 C46 121.5(4) . .
C42 C47 H47A 119.3 . .
C46 C47 H47A 119.3 . .
C49 C48 C53 115.1(4) . .
C49 C48 Si4 126.1(4) . .
C53 C48 Si4 118.8(3) . .
C48 C49 C50 122.0(6) . .
C48 C49 H49A 119.0 . .
C50 C49 H49A 119.0 . .
C51 C50 C49 117.6(6) . .
C51 C50 H50A 121.2 . .
C49 C50 H50A 121.2 . .
C52 C51 C50 123.0(6) . .
C52 C51 H51A 118.5 . .
C50 C51 H51A 118.5 . .
C51 C52 C53 116.6(5) . .
C51 C52 H52A 121.7 . .
C53 C52 H52A 121.7 . .
C52 C53 C48 125.5(5) . .
C52 C53 H53A 117.2 . .
C48 C53 H53A 117.2 . .
C1L O1L C4L 108.7(4) . .
C1L O1L Li1 114.6(3) . .
C4L O1L Li1 136.0(3) . .
O1L C1L C2L 108.9(5) . .
O1L C1L H1LA 109.9 . .
C2L C1L H1LA 109.9 . .
O1L C1L H1LB 109.9 . .
C2L C1L H1LB 109.9 . .
H1LA C1L H1LB 108.3 . .
C1L C2L C3L 106.5(5) . .
C1L C2L H2LA 110.4 . .
C3L C2L H2LA 110.4 . .
C1L C2L H2LB 110.4 . .
C3L C2L H2LB 110.4 . .
H2LA C2L H2LB 108.6 . .
C2L C3L C4L 105.8(5) . .
C2L C3L H3LA 110.6 . .
C4L C3L H3LA 110.6 . .
C2L C3L H3LB 110.6 . .
C4L C3L H3LB 110.6 . .
H3LA C3L H3LB 108.7 . .
O1L C4L C3L 107.9(5) . .
O1L C4L H4LA 110.1 . .
C3L C4L H4LA 110.1 . .
O1L C4L H4LB 110.1 . .
C3L C4L H4LB 110.1 . .
H4LA C4L H4LB 108.4 . .
C8L O2L C5L 106.9(3) . .
C8L O2L Li1 120.4(3) . .
C5L O2L Li1 132.4(3) . .
O2L C5L C6L 106.9(4) . .
O2L C5L H5LA 110.3 . .
C6L C5L H5LA 110.4 . .
O2L C5L H5LB 110.4 . .
C6L C5L H5LB 110.4 . .
H5LA C5L H5LB 108.6 . .
C5L C6L C7L 106.5(4) . .
C5L C6L H6LA 110.4 . .
C7L C6L H6LA 110.4 . .
C5L C6L H6LB 110.4 . .
C7L C6L H6LB 110.4 . .
H6LA C6L H6LB 108.6 . .
C6L C7L C8L 103.7(4) . .
C6L C7L H7LA 111.0 . .
C8L C7L H7LA 111.0 . .
C6L C7L H7LB 111.0 . .
C8L C7L H7LB 111.0 . .
H7LA C7L H7LB 109.0 . .
O2L C8L C7L 103.9(4) . .
O2L C8L H8LA 111.0 . .
C7L C8L H8LA 111.0 . .
O2L C8L H8LB 111.0 . .
C7L C8L H8LB 111.0 . .
H8LA C8L H8LB 109.0 . .
C12L O3L C9L 110.2(4) . .
C12L O3L Li2 119.3(4) . .
C9L O3L Li2 130.5(4) . .
O3L C9L C10L 105.9(5) . .
O3L C9L H9LA 110.5 . .
C10L C9L H9LA 110.5 . .
O3L C9L H9LB 110.5 . .
C10L C9L H9LB 110.5 . .
H9LA C9L H9LB 108.7 . .
C11L C10L C9L 105.5(5) . .
C11L C10L H10B 110.6 . .
C9L C10L H10B 110.6 . .
C11L C10L H10C 110.6 . .
C9L C10L H10C 110.6 . .
H10B C10L H10C 108.8 . .
C10L C11L C12L 106.8(6) . .
C10L C11L H11B 110.4 . .
C12L C11L H11B 110.4 . .
C10L C11L H11C 110.4 . .
C12L C11L H11C 110.4 . .
H11B C11L H11C 108.6 . .
O3L C12L C11L 105.3(6) . .
O3L C12L H12A 110.7 . .
C11L C12L H12A 110.7 . .
O3L C12L H12B 110.7 . .
C11L C12L H12B 110.7 . .
H12A C12L H12B 108.8 . .
O1 Li1 O6 93.1(2) . .
O1 Li1 O2L 115.5(3) . .
O6 Li1 O2L 114.5(3) . .
O1 Li1 O1L 108.2(3) . .
O6 Li1 O1L 115.5(3) . .
O2L Li1 O1L 109.2(3) . .
O1 Li1 Si4 116.0(2) . .
O6 Li1 Si4 24.05(10) . .
O2L Li1 Si4 107.4(2) . .
O1L Li1 Si4 99.2(2) . .
O1 Li1 Nd1 46.58(13) . .
O6 Li1 Nd1 46.79(13) . .
O2L Li1 Nd1 131.7(3) . .
O1L Li1 Nd1 118.9(2) . .
Si4 Li1 Nd1 69.47(11) . .
O4 Li2 O3 97.1(3) . .
O4 Li2 O3L 132.4(4) . .
O3 Li2 O3L 130.3(4) . .
O4 Li2 Nd1 49.64(15) . .
O3 Li2 Nd1 50.20(15) . .
O3L Li2 Nd1 163.4(4) . .
O4 Li2 Si3 21.45(12) . .
O3 Li2 Si3 118.1(3) . .
O3L Li2 Si3 111.6(3) . .
Nd1 Li2 Si3 70.99(13) . .
O4 Li2 Si2 116.3(2) . .
O3 Li2 Si2 21.26(12) . .
O3L Li2 Si2 111.1(3) . .
Nd1 Li2 Si2 71.33(12) . .
Si3 Li2 Si2 135.82(19) . .
Si1 O1 Li1 131.1(2) . .
Si1 O1 Nd1 130.85(11) . .
Li1 O1 Nd1 96.75(19) . .
Si1 O2 Si2 134.61(16) . .
Si2 O3 Li2 134.0(2) . .
Si2 O3 Nd1 132.33(12) . .
Li2 O3 Nd1 93.2(2) . .
Si3 O4 Li2 134.0(2) . .
Si3 O4 Nd1 131.46(12) . .
Li2 O4 Nd1 94.3(2) . .
Si3 O5 Si4 135.76(15) . .
Si4 O6 Li1 125.9(2) . .
Si4 O6 Nd1 133.49(11) . .
Li1 O6 Nd1 95.53(18) . .
O1 Si1 O2 111.78(12) . .
O1 Si1 C12 111.57(14) . .
O2 Si1 C12 107.64(15) . .
O1 Si1 C6 113.56(17) . .
O2 Si1 C6 107.39(19) . .
C12 Si1 C6 104.46(18) . .
O3 Si2 O2 112.14(12) . .
O3 Si2 C24 112.47(14) . .
O2 Si2 C24 106.82(15) . .
O3 Si2 C18 110.44(15) . .
O2 Si2 C18 106.58(16) . .
C24 Si2 C18 108.10(14) . .
O3 Si2 Li2 24.76(13) . .
O2 Si2 Li2 135.29(14) . .
C24 Si2 Li2 105.38(16) . .
C18 Si2 Li2 91.75(17) . .
O4 Si3 O5 111.83(12) . .
O4 Si3 C36 111.86(16) . .
O5 Si3 C36 108.09(15) . .
O4 Si3 C30 111.23(13) . .
O5 Si3 C30 108.27(16) . .
C36 Si3 C30 105.28(17) . .
O4 Si3 Li2 24.59(13) . .
O5 Si3 Li2 134.38(14) . .
C36 Si3 Li2 91.94(18) . .
C30 Si3 Li2 104.98(16) . .
O6 Si4 O5 112.40(12) . .
O6 Si4 C48 110.29(15) . .
O5 Si4 C48 108.38(17) . .
O6 Si4 C42 114.27(15) . .
O5 Si4 C42 106.38(15) . .
C48 Si4 C42 104.68(17) . .
O6 Si4 Li1 30.03(13) . .
O5 Si4 Li1 130.16(14) . .
C48 Si4 Li1 80.84(16) . .
C42 Si4 Li1 118.66(15) . .
O1 Nd1 O6 74.18(7) . .
O1 Nd1 O4 121.61(7) . .
O6 Nd1 O4 81.19(7) . .
O1 Nd1 O3 81.24(7) . .
O6 Nd1 O3 124.71(8) . .
O4 Nd1 O3 70.96(7) . .
O1 Nd1 C5 84.89(9) . .
O6 Nd1 C5 99.24(7) . .
O4 Nd1 C5 151.87(8) . .
O3 Nd1 C5 127.21(5) . .
O1 Nd1 C4 101.58(14) . 8_554
O6 Nd1 C4 83.29(10) . 8_554
O4 Nd1 C4 127.22(15) . 8_554
O3 Nd1 C4 150.85(11) . 8_554
C5 Nd1 C4 27.21(14) . 8_554
O1 Nd1 C4 84.22(10) . .
O6 Nd1 C4 124.58(15) . .
O4 Nd1 C4 149.53(13) . .
O3 Nd1 C4 100.50(14) . .
C5 Nd1 C4 27.20(14) . .
C4 Nd1 C4 51.7(2) 8_554 .
O1 Nd1 C3 127.84(15) . 8_554
O6 Nd1 C3 84.04(9) . 8_554
O4 Nd1 C3 100.24(14) . 8_554
O3 Nd1 C3 146.21(13) . 8_554
C5 Nd1 C3 52.24(13) . 8_554
C4 Nd1 C3 27.86(16) 8_554 8_554
C4 Nd1 C3 70.18(15) . 8_554
O1 Nd1 C3 100.50(13) . .
O6 Nd1 C3 151.33(13) . .
O4 Nd1 C3 123.17(15) . .
O3 Nd1 C3 80.91(10) . .
C5 Nd1 C3 52.10(13) . .
C4 Nd1 C3 70.02(13) 8_554 .
C4 Nd1 C3 27.78(15) . .
C3 Nd1 C3 77.25(11) 8_554 .
O1 Nd1 C2 154.13(13) . 8_554
O6 Nd1 C2 101.51(13) . 8_554
O4 Nd1 C2 81.85(10) . 8_554
O3 Nd1 C2 119.72(15) . 8_554
C5 Nd1 C2 70.44(12) . 8_554
C4 Nd1 C2 52.63(17) 8_554 8_554
C4 Nd1 C2 77.41(11) . 8_554
C3 Nd1 C2 27.70(16) 8_554 8_554
C3 Nd1 C2 70.76(13) . 8_554
O1 Nd1 C2 126.19(15) . .
O6 Nd1 C2 154.16(12) . .
O4 Nd1 C2 97.08(13) . .
O3 Nd1 C2 77.85(9) . .
C5 Nd1 C2 70.32(12) . .
C4 Nd1 C2 77.30(11) 8_554 .
C4 Nd1 C2 52.52(16) . .
C3 Nd1 C2 70.82(14) 8_554 .
C3 Nd1 C2 27.59(16) . .
C2 Nd1 C2 53.0(2) 8_554 .
O1 Nd1 C1 153.16(7) . .
O6 Nd1 C1 128.23(5) . .
O4 Nd1 C1 80.35(9) . .
O3 Nd1 C1 93.42(7) . .
C5 Nd1 C1 77.46(10) . .
C4 Nd1 C1 70.86(12) 8_554 .
C4 Nd1 C1 70.83(12) . .
C3 Nd1 C1 52.80(12) 8_554 .
C3 Nd1 C1 52.67(13) . .
C2 Nd1 C1 28.04(14) 8_554 .
C2 Nd1 C1 28.00(14) . .
C14L O4L C14L 122(5) . 11_454
O4L C14L C15L 98(3) . .
O4L C14L C14L 29(3) . 11_454
C15L C14L C14L 69.6(8) . 11_454
O4L C14L C15L 75(3) . 11_454
C15L C14L C15L 29.7(11) . 11_454
C14L C14L C15L 46.7(7) 11_454 11_454
C15L C15L C14L 100.6(12) 11_454 .
C15L C15L C14L 49.7(8) 11_454 11_454
C14L C15L C14L 63.7(12) . 11_454

loop_
_geom_bond_atom_site_label_1
_geom_bond_atom_site_label_2
_geom_bond_distance
_geom_bond_site_symmetry_2
C1 C2 1.414(7) 8_554
C1 C2 1.414(7) .
C1 Nd1 2.928(3) .
C1 Nd1 2.928(3) 8_554
C1 H1B 0.9500 .
C2 C3 1.386(8) .
C2 Nd1 2.908(4) 8_554
C2 Nd1 2.917(4) .
C2 H2A 0.9500 .
C3 C4 1.382(8) .
C3 Nd1 2.878(3) 8_554
C3 Nd1 2.892(3) .
C3 H3A 0.9500 .
C4 C5 1.344(7) .
C4 Nd1 2.861(4) 8_554
C4 Nd1 2.863(4) .
C4 H4A 0.9500 .
C5 C4 1.344(7) 8_554
C5 Nd1 2.852(3) .
C5 Nd1 2.852(3) 8_554
C5 H5A 0.9500 .
C6 C11 1.328(7) .
C6 C7 1.479(7) .
C6 Si1 1.875(4) .
C7 C8 1.395(7) .
C7 H7A 0.9500 .
C8 C9 1.400(8) .
C8 H8A 0.9500 .
C9 C10 1.391(9) .
C9 H9A 0.9500 .
C10 C11 1.414(8) .
C10 H10A 0.9500 .
C11 H11A 0.9500 .
C12 C13 1.363(5) .
C12 C17 1.397(6) .
C12 Si1 1.864(3) .
C13 C14 1.418(6) .
C13 H13A 0.9500 .
C14 C15 1.353(8) .
C14 H14A 0.9500 .
C15 C16 1.368(10) .
C15 H15A 0.9500 .
C16 C17 1.381(7) .
C16 H16A 0.9500 .
C17 H17A 0.9500 .
C18 C19 1.388(6) .
C18 C23 1.400(5) .
C18 Si2 1.870(4) .
C19 C20 1.390(6) .
C19 H19A 0.9500 .
C20 C21 1.370(8) .
C20 H20A 0.9500 .
C21 C22 1.355(9) .
C21 H21A 0.9500 .
C22 C23 1.375(7) .
C22 H22A 0.9500 .
C23 H23A 0.9500 .
C24 C29 1.390(5) .
C24 C25 1.405(5) .
C24 Si2 1.873(4) .
C25 C26 1.372(5) .
C25 H25A 0.9500 .
C26 C27 1.384(6) .
C26 H26A 0.9500 .
C27 C28 1.382(6) .
C27 H27A 0.9500 .
C28 C29 1.388(6) .
C28 H28A 0.9500 .
C29 H29A 0.9500 .
C30 C35 1.379(5) .
C30 C31 1.382(6) .
C30 Si3 1.861(4) .
C31 C32 1.385(7) .
C31 H31A 0.9500 .
C32 C33 1.339(8) .
C32 H32A 0.9500 .
C33 C34 1.362(7) .
C33 H33A 0.9500 .
C34 C35 1.371(6) .
C34 H34A 0.9500 .
C35 H35A 0.9500 .
C36 C41 1.344(6) .
C36 C37 1.397(5) .
C36 Si3 1.855(4) .
C37 C38 1.357(7) .
C37 H37A 0.9500 .
C38 C39 1.355(9) .
C38 H38A 0.9500 .
C39 C40 1.370(8) .
C39 H39A 0.9500 .
C40 C41 1.427(7) .
C40 H40A 0.9500 .
C41 H41A 0.9500 .
C42 C47 1.379(6) .
C42 C43 1.404(5) .
C42 Si4 1.876(4) .
C43 C44 1.369(6) .
C43 H43A 0.9500 .
C44 C45 1.335(7) .
C44 H44A 0.9500 .
C45 C46 1.394(7) .
C45 H45A 0.9500 .
C46 C47 1.419(6) .
C46 H46A 0.9500 .
C47 H47A 0.9500 .
C48 C49 1.352(6) .
C48 C53 1.387(6) .
C48 Si4 1.874(4) .
C49 C50 1.432(8) .
C49 H49A 0.9500 .
C50 C51 1.372(9) .
C50 H50A 0.9500 .
C51 C52 1.333(8) .
C51 H51A 0.9500 .
C52 C53 1.381(6) .
C52 H52A 0.9500 .
C53 H53A 0.9500 .
O1L C1L 1.413(6) .
O1L C4L 1.433(5) .
O1L Li1 1.982(7) .
C1L C2L 1.465(8) .
C1L H1LA 0.9900 .
C1L H1LB 0.9900 .
C2L C3L 1.480(10) .
C2L H2LA 0.9900 .
C2L H2LB 0.9900 .
C3L C4L 1.496(8) .
C3L H3LA 0.9900 .
C3L H3LB 0.9900 .
C4L H4LA 0.9900 .
C4L H4LB 0.9900 .
O2L C8L 1.429(5) .
O2L C5L 1.437(5) .
O2L Li1 1.957(6) .
C5L C6L 1.482(7) .
C5L H5LA 0.9900 .
C5L H5LB 0.9900 .
C6L C7L 1.483(7) .
C6L H6LA 0.9900 .
C6L H6LB 0.9900 .
C7L C8L 1.521(6) .
C7L H7LA 0.9900 .
C7L H7LB 0.9900 .
C8L H8LA 0.9900 .
C8L H8LB 0.9900 .
O3L C12L 1.405(7) .
O3L C9L 1.409(6) .
O3L Li2 1.889(6) .
C9L C10L 1.513(8) .
C9L H9LA 0.9900 .
C9L H9LB 0.9900 .
C10L C11L 1.395(10) .
C10L H10B 0.9900 .
C10L H10C 0.9900 .
C11L C12L 1.487(9) .
C11L H11B 0.9900 .
C11L H11C 0.9900 .
C12L H12A 0.9900 .
C12L H12B 0.9900 .
Li1 O1 1.923(6) .
Li1 O6 1.963(6) .
Li1 Si4 3.177(6) .
Li1 Nd1 3.197(5) .
Li2 O4 1.823(6) .
Li2 O3 1.842(6) .
Li2 Nd1 3.088(6) .
Li2 Si3 3.154(6) .
Li2 Si2 3.166(6) .
O1 Si1 1.596(2) .
O1 Nd1 2.339(2) .
O2 Si1 1.631(2) .
O2 Si2 1.634(2) .
O3 Si2 1.595(2) .
O3 Nd1 2.376(2) .
O4 Si3 1.602(2) .
O4 Nd1 2.359(2) .
O5 Si3 1.628(3) .
O5 Si4 1.640(2) .
O6 Si4 1.599(2) .
O6 Nd1 2.3413(19) .
Nd1 C4 2.861(4) 8_554
Nd1 C3 2.878(3) 8_554
Nd1 C2 2.908(4) 8_554
O4L C14L 1.10(3) .
O4L C14L 1.10(2) 11_454
C14L C15L 1.56(3) .
C14L C14L 1.92(4) 11_454
C14L C15L 2.01(3) 11_454
C15L C15L 1.01(3) 11_454
C15L C14L 2.01(3) 11_454

loop_
_geom_torsion_atom_site_label_1
_geom_torsion_atom_site_label_2
_geom_torsion_atom_site_label_3
_geom_torsion_atom_site_label_4
_geom_torsion
_geom_torsion_site_symmetry_1
_geom_torsion_site_symmetry_4
C2 C1 C2 C3 0.0(4) 8_554 .
Nd1 C1 C2 C3 52.7(4) . .
Nd1 C1 C2 C3 -52.7(4) 8_554 .
C2 C1 C2 Nd1 52.77(7) 8_554 8_554
Nd1 C1 C2 Nd1 105.41(10) . 8_554
C2 C1 C2 Nd1 -52.64(7) 8_554 .
Nd1 C1 C2 Nd1 -105.41(10) 8_554 .
C1 C2 C3 C4 -0.4(7) . .
Nd1 C2 C3 C4 -53.7(4) 8_554 .
Nd1 C2 C3 C4 52.7(4) . .
C1 C2 C3 Nd1 53.3(4) . 8_554
Nd1 C2 C3 Nd1 106.42(9) . 8_554
C1 C2 C3 Nd1 -53.1(4) . .
Nd1 C2 C3 Nd1 -106.42(9) 8_554 .
C2 C3 C4 C5 0.7(8) . .
Nd1 C3 C4 C5 -53.6(4) 8_554 .
Nd1 C3 C4 C5 54.2(4) . .
C2 C3 C4 Nd1 54.3(4) . 8_554
Nd1 C3 C4 Nd1 107.84(9) . 8_554
C2 C3 C4 Nd1 -53.5(4) . .
Nd1 C3 C4 Nd1 -107.84(9) 8_554 .
C3 C4 C5 C4 -0.4(4) . 8_554
Nd1 C4 C5 C4 -54.27(7) 8_554 8_554
Nd1 C4 C5 C4 54.24(7) . 8_554
C3 C4 C5 Nd1 -54.6(5) . .
Nd1 C4 C5 Nd1 -108.51(11) 8_554 .
C3 C4 C5 Nd1 53.9(5) . 8_554
Nd1 C4 C5 Nd1 108.51(11) . 8_554
C11 C6 C7 C8 -3.5(9) . .
Si1 C6 C7 C8 179.4(5) . .
C6 C7 C8 C9 -2.2(10) . .
C7 C8 C9 C10 0.3(12) . .
C8 C9 C10 C11 6.7(13) . .
C7 C6 C11 C10 12.1(12) . .
Si1 C6 C11 C10 -171.0(7) . .
C9 C10 C11 C6 -14.1(15) . .
C17 C12 C13 C14 -4.4(6) . .
Si1 C12 C13 C14 -178.3(3) . .
C12 C13 C14 C15 2.5(7) . .
C13 C14 C15 C16 0.5(10) . .
C14 C15 C16 C17 -1.5(12) . .
C15 C16 C17 C12 -0.6(11) . .
C13 C12 C17 C16 3.4(8) . .
Si1 C12 C17 C16 177.5(5) . .
C23 C18 C19 C20 -0.2(5) . .
Si2 C18 C19 C20 176.0(3) . .
C18 C19 C20 C21 -0.6(6) . .
C19 C20 C21 C22 1.0(7) . .
C20 C21 C22 C23 -0.5(8) . .
C21 C22 C23 C18 -0.4(7) . .
C19 C18 C23 C22 0.7(6) . .
Si2 C18 C23 C22 -175.6(3) . .
C29 C24 C25 C26 -0.2(6) . .
Si2 C24 C25 C26 -176.2(4) . .
C24 C25 C26 C27 -0.3(7) . .
C25 C26 C27 C28 1.1(7) . .
C26 C27 C28 C29 -1.5(7) . .
C27 C28 C29 C24 1.0(6) . .
C25 C24 C29 C28 -0.2(5) . .
Si2 C24 C29 C28 175.7(3) . .
C35 C30 C31 C32 -1.4(8) . .
Si3 C30 C31 C32 -179.4(5) . .
C30 C31 C32 C33 -1.3(10) . .
C31 C32 C33 C34 3.3(11) . .
C32 C33 C34 C35 -2.6(10) . .
C33 C34 C35 C30 -0.2(9) . .
C31 C30 C35 C34 2.2(7) . .
Si3 C30 C35 C34 -179.7(4) . .
C41 C36 C37 C38 0.1(7) . .
Si3 C36 C37 C38 -179.9(4) . .
C36 C37 C38 C39 1.3(9) . .
C37 C38 C39 C40 -3.1(10) . .
C38 C39 C40 C41 3.5(10) . .
C37 C36 C41 C40 0.3(7) . .
Si3 C36 C41 C40 -179.8(4) . .
C39 C40 C41 C36 -2.0(9) . .
C47 C42 C43 C44 2.4(6) . .
Si4 C42 C43 C44 -174.0(3) . .
C42 C43 C44 C45 -1.2(7) . .
C43 C44 C45 C46 -1.7(7) . .
C44 C45 C46 C47 3.1(7) . .
C43 C42 C47 C46 -0.8(5) . .
Si4 C42 C47 C46 175.4(3) . .
C45 C46 C47 C42 -1.8(6) . .
C53 C48 C49 C50 3.2(10) . .
Si4 C48 C49 C50 -175.4(6) . .
C48 C49 C50 C51 -2.7(13) . .
C49 C50 C51 C52 0.9(13) . .
C50 C51 C52 C53 0.1(10) . .
C51 C52 C53 C48 0.6(8) . .
C49 C48 C53 C52 -2.2(7) . .
Si4 C48 C53 C52 176.5(4) . .
C4L O1L C1L C2L -15.0(9) . .
Li1 O1L C1L C2L 173.1(7) . .
O1L C1L C2L C3L 14.0(11) . .
C1L C2L C3L C4L -7.5(11) . .
C1L O1L C4L C3L 10.0(7) . .
Li1 O1L C4L C3L 179.3(5) . .
C2L C3L C4L O1L -1.3(9) . .
C8L O2L C5L C6L 25.2(6) . .
Li1 O2L C5L C6L -160.6(4) . .
O2L C5L C6L C7L -4.5(7) . .
C5L C6L C7L C8L -16.2(7) . .
C5L O2L C8L C7L -35.1(5) . .
Li1 O2L C8L C7L 149.8(4) . .
C6L C7L C8L O2L 31.3(6) . .
C12L O3L C9L C10L -1.3(9) . .
Li2 O3L C9L C10L 178.8(6) . .
O3L C9L C10L C11L -14.5(11) . .
C9L C10L C11L C12L 23.8(11) . .
C9L O3L C12L C11L 15.5(8) . .
Li2 O3L C12L C11L -164.5(5) . .
C10L C11L C12L O3L -24.9(10) . .
C8L O2L Li1 O1 -64.1(4) . .
C5L O2L Li1 O1 122.4(4) . .
C8L O2L Li1 O6 42.5(4) . .
C5L O2L Li1 O6 -131.1(4) . .
C8L O2L Li1 O1L 173.7(3) . .
C5L O2L Li1 O1L 0.1(6) . .
C8L O2L Li1 Si4 67.1(4) . .
C5L O2L Li1 Si4 -106.5(4) . .
C8L O2L Li1 Nd1 -10.6(5) . .
C5L O2L Li1 Nd1 175.8(4) . .
C1L O1L Li1 O1 51.4(5) . .
C4L O1L Li1 O1 -117.5(4) . .
C1L O1L Li1 O6 -51.4(5) . .
C4L O1L Li1 O6 139.7(4) . .
C1L O1L Li1 O2L 177.9(4) . .
C4L O1L Li1 O2L 9.0(6) . .
C1L O1L Li1 Si4 -70.0(5) . .
C4L O1L Li1 Si4 121.1(4) . .
C1L O1L Li1 Nd1 1.5(5) . .
C4L O1L Li1 Nd1 -167.4(4) . .
C12L O3L Li2 O4 -108.5(6) . .
C9L O3L Li2 O4 71.4(8) . .
C12L O3L Li2 O3 65.7(7) . .
C9L O3L Li2 O3 -114.4(7) . .
C12L O3L Li2 Nd1 -18.9(13) . .
C9L O3L Li2 Nd1 161.0(10) . .
C12L O3L Li2 Si3 -114.8(5) . .
C9L O3L Li2 Si3 65.1(7) . .
C12L O3L Li2 Si2 76.6(5) . .
C9L O3L Li2 Si2 -103.5(6) . .
O6 Li1 O1 Si1 172.95(17) . .
O2L Li1 O1 Si1 -67.9(4) . .
O1L Li1 O1 Si1 54.8(4) . .
Si4 Li1 O1 Si1 165.18(15) . .
Nd1 Li1 O1 Si1 167.8(3) . .
O6 Li1 O1 Nd1 5.2(2) . .
O2L Li1 O1 Nd1 124.3(3) . .
O1L Li1 O1 Nd1 -112.9(2) . .
Si4 Li1 O1 Nd1 -2.6(2) . .
O4 Li2 O3 Si2 -155.2(2) . .
O3L Li2 O3 Si2 29.1(7) . .
Nd1 Li2 O3 Si2 -172.6(3) . .
Si3 Li2 O3 Si2 -150.4(2) . .
O4 Li2 O3 Nd1 17.4(3) . .
O3L Li2 O3 Nd1 -158.2(5) . .
Si3 Li2 O3 Nd1 22.3(3) . .
Si2 Li2 O3 Nd1 172.6(3) . .
O3 Li2 O4 Si3 168.30(19) . .
O3L Li2 O4 Si3 -16.2(8) . .
Nd1 Li2 O4 Si3 -174.1(3) . .
Si2 Li2 O4 Si3 158.53(17) . .
O3 Li2 O4 Nd1 -17.6(3) . .
O3L Li2 O4 Nd1 158.0(5) . .
Si3 Li2 O4 Nd1 174.1(3) . .
Si2 Li2 O4 Nd1 -27.4(3) . .
O1 Li1 O6 Si4 -162.65(17) . .
O2L Li1 O6 Si4 77.4(4) . .
O1L Li1 O6 Si4 -50.7(4) . .
Nd1 Li1 O6 Si4 -157.5(2) . .
O1 Li1 O6 Nd1 -5.2(2) . .
O2L Li1 O6 Nd1 -125.1(3) . .
O1L Li1 O6 Nd1 106.7(3) . .
Si4 Li1 O6 Nd1 157.5(2) . .
Li1 O1 Si1 O2 -135.2(3) . .
Nd1 O1 Si1 O2 28.7(2) . .
Li1 O1 Si1 C12 104.2(3) . .
Nd1 O1 Si1 C12 -91.90(18) . .
Li1 O1 Si1 C6 -13.5(3) . .
Nd1 O1 Si1 C6 150.37(19) . .
Si2 O2 Si1 O1 17.7(3) . .
Si2 O2 Si1 C12 140.5(3) . .
Si2 O2 Si1 C6 -107.5(3) . .
C13 C12 Si1 O1 -28.0(4) . .
C17 C12 Si1 O1 158.3(4) . .
C13 C12 Si1 O2 -150.9(3) . .
C17 C12 Si1 O2 35.3(4) . .
C13 C12 Si1 C6 95.1(4) . .
C17 C12 Si1 C6 -78.6(4) . .
C11 C6 Si1 O1 -108.3(6) . .
C7 C6 Si1 O1 68.4(4) . .
C11 C6 Si1 O2 15.8(7) . .
C7 C6 Si1 O2 -167.5(4) . .
C11 C6 Si1 C12 130.0(6) . .
C7 C6 Si1 C12 -53.3(4) . .
Li2 O3 Si2 O2 161.8(4) . .
Nd1 O3 Si2 O2 -8.3(2) . .
Li2 O3 Si2 C24 -77.8(4) . .
Nd1 O3 Si2 C24 112.16(18) . .
Li2 O3 Si2 C18 43.1(4) . .
Nd1 O3 Si2 C18 -126.98(17) . .
Nd1 O3 Si2 Li2 -170.0(5) . .
Si1 O2 Si2 O3 -27.0(3) . .
Si1 O2 Si2 C24 -150.6(3) . .
Si1 O2 Si2 C18 94.0(3) . .
Si1 O2 Si2 Li2 -16.3(4) . .
C29 C24 Si2 O3 -92.1(3) . .
C25 C24 Si2 O3 83.7(3) . .
C29 C24 Si2 O2 31.3(3) . .
C25 C24 Si2 O2 -152.9(3) . .
C29 C24 Si2 C18 145.7(3) . .
C25 C24 Si2 C18 -38.5(3) . .
C29 C24 Si2 Li2 -117.2(3) . .
C25 C24 Si2 Li2 58.6(3) . .
C19 C18 Si2 O3 -0.6(3) . .
C23 C18 Si2 O3 175.5(3) . .
C19 C18 Si2 O2 -122.6(3) . .
C23 C18 Si2 O2 53.4(3) . .
C19 C18 Si2 C24 122.8(3) . .
C23 C18 Si2 C24 -61.1(3) . .
C19 C18 Si2 Li2 16.0(3) . .
C23 C18 Si2 Li2 -167.9(3) . .
O4 Li2 Si2 O3 27.6(2) . .
O3L Li2 Si2 O3 -156.6(6) . .
Nd1 Li2 Si2 O3 6.0(3) . .
Si3 Li2 Si2 O3 38.7(3) . .
O4 Li2 Si2 O2 3.3(5) . .
O3 Li2 Si2 O2 -24.3(5) . .
O3L Li2 Si2 O2 179.1(3) . .
Nd1 Li2 Si2 O2 -18.4(3) . .
Si3 Li2 Si2 O2 14.4(5) . .
O4 Li2 Si2 C24 138.1(3) . .
O3 Li2 Si2 C24 110.5(3) . .
O3L Li2 Si2 C24 -46.1(3) . .
Nd1 Li2 Si2 C24 116.45(13) . .
Si3 Li2 Si2 C24 149.2(3) . .
O4 Li2 Si2 C18 -112.6(3) . .
O3 Li2 Si2 C18 -140.2(4) . .
O3L Li2 Si2 C18 63.2(3) . .
Nd1 Li2 Si2 C18 -134.24(14) . .
Si3 Li2 Si2 C18 -101.5(3) . .
Li2 O4 Si3 O5 -159.3(4) . .
Nd1 O4 Si3 O5 28.5(2) . .
Li2 O4 Si3 C36 -37.9(4) . .
Nd1 O4 Si3 C36 149.93(16) . .
Li2 O4 Si3 C30 79.5(4) . .
Nd1 O4 Si3 C30 -92.65(19) . .
Nd1 O4 Si3 Li2 -172.2(4) . .
Si4 O5 Si3 O4 9.3(3) . .
Si4 O5 Si3 C36 -114.3(3) . .
Si4 O5 Si3 C30 132.2(3) . .
Si4 O5 Si3 Li2 -2.6(4) . .
C41 C36 Si3 O4 -29.8(4) . .
C37 C36 Si3 O4 150.1(3) . .
C41 C36 Si3 O5 93.7(4) . .
C37 C36 Si3 O5 -86.4(3) . .
C41 C36 Si3 C30 -150.8(4) . .
C37 C36 Si3 C30 29.2(4) . .
C41 C36 Si3 Li2 -44.7(4) . .
C37 C36 Si3 Li2 135.3(3) . .
C35 C30 Si3 O4 -54.0(4) . .
C31 C30 Si3 O4 123.9(4) . .
C35 C30 Si3 O5 -177.3(3) . .
C31 C30 Si3 O5 0.7(4) . .
C35 C30 Si3 C36 67.3(3) . .
C31 C30 Si3 C36 -114.7(4) . .
C35 C30 Si3 Li2 -29.0(4) . .
C31 C30 Si3 Li2 149.0(4) . .
O3 Li2 Si3 O4 -13.2(2) . .
O3L Li2 Si3 O4 167.2(6) . .
Nd1 Li2 Si3 O4 4.7(3) . .
Si2 Li2 Si3 O4 -28.1(2) . .
O4 Li2 Si3 O5 27.3(5) . .
O3 Li2 Si3 O5 14.1(5) . .
O3L Li2 Si3 O5 -165.5(3) . .
Nd1 Li2 Si3 O5 32.1(3) . .
Si2 Li2 Si3 O5 -0.8(5) . .
O4 Li2 Si3 C36 145.2(4) . .
O3 Li2 Si3 C36 132.0(3) . .
O3L Li2 Si3 C36 -47.6(3) . .
Nd1 Li2 Si3 C36 149.95(15) . .
Si2 Li2 Si3 C36 117.1(3) . .
O4 Li2 Si3 C30 -108.4(3) . .
O3 Li2 Si3 C30 -121.6(3) . .
O3L Li2 Si3 C30 58.8(3) . .
Nd1 Li2 Si3 C30 -103.67(15) . .
Si2 Li2 Si3 C30 -136.5(3) . .
Li1 O6 Si4 O5 132.9(3) . .
Nd1 O6 Si4 O5 -15.4(2) . .
Li1 O6 Si4 C48 11.8(3) . .
Nd1 O6 Si4 C48 -136.47(19) . .
Li1 O6 Si4 C42 -105.7(3) . .
Nd1 O6 Si4 C42 105.95(19) . .
Nd1 O6 Si4 Li1 -148.3(3) . .
Si3 O5 Si4 O6 -15.6(3) . .
Si3 O5 Si4 C48 106.5(3) . .
Si3 O5 Si4 C42 -141.4(3) . .
Si3 O5 Si4 Li1 13.1(4) . .
C49 C48 Si4 O6 114.0(5) . .
C53 C48 Si4 O6 -64.6(4) . .
C49 C48 Si4 O5 -9.4(6) . .
C53 C48 Si4 O5 172.0(3) . .
C49 C48 Si4 C42 -122.7(5) . .
C53 C48 Si4 C42 58.8(4) . .
C49 C48 Si4 Li1 120.0(5) . .
C53 C48 Si4 Li1 -58.6(3) . .
C47 C42 Si4 O6 -0.1(3) . .
C43 C42 Si4 O6 176.0(3) . .
C47 C42 Si4 O5 124.5(3) . .
C43 C42 Si4 O5 -59.4(3) . .
C47 C42 Si4 C48 -120.9(3) . .
C43 C42 Si4 C48 55.3(3) . .
C47 C42 Si4 Li1 -33.4(4) . .
C43 C42 Si4 Li1 142.7(3) . .
O1 Li1 Si4 O6 19.3(2) . .
O2L Li1 Si4 O6 -111.5(4) . .
O1L Li1 Si4 O6 134.9(4) . .
Nd1 Li1 Si4 O6 17.34(19) . .
O1 Li1 Si4 O5 -43.0(4) . .
O6 Li1 Si4 O5 -62.4(3) . .
O2L Li1 Si4 O5 -173.9(2) . .
O1L Li1 Si4 O5 72.5(3) . .
Nd1 Li1 Si4 O5 -45.1(2) . .
O1 Li1 Si4 C48 -149.4(3) . .
O6 Li1 Si4 C48 -168.8(3) . .
O2L Li1 Si4 C48 79.7(3) . .
O1L Li1 Si4 C48 -33.8(2) . .
Nd1 Li1 Si4 C48 -151.42(16) . .
O1 Li1 Si4 C42 108.8(3) . .
O6 Li1 Si4 C42 89.5(3) . .
O2L Li1 Si4 C42 -22.1(3) . .
O1L Li1 Si4 C42 -135.6(2) . .
Nd1 Li1 Si4 C42 106.79(14) . .
Si1 O1 Nd1 O6 -172.32(17) . .
Li1 O1 Nd1 O6 -4.51(19) . .
Si1 O1 Nd1 O4 -103.50(15) . .
Li1 O1 Nd1 O4 64.3(2) . .
Si1 O1 Nd1 O3 -42.34(15) . .
Li1 O1 Nd1 O3 125.5(2) . .
Si1 O1 Nd1 C5 86.56(15) . .
Li1 O1 Nd1 C5 -105.62(19) . .
Si1 O1 Nd1 C4 108.16(17) . 8_554
Li1 O1 Nd1 C4 -84.0(2) . 8_554
Si1 O1 Nd1 C4 59.2(2) . .
Li1 O1 Nd1 C4 -132.9(2) . .
Si1 O1 Nd1 C3 118.57(16) . 8_554
Li1 O1 Nd1 C3 -73.6(2) . 8_554
Si1 O1 Nd1 C3 36.64(18) . .
Li1 O1 Nd1 C3 -155.5(2) . .
Si1 O1 Nd1 C2 103.9(3) . 8_554
Li1 O1 Nd1 C2 -88.3(3) . 8_554
Si1 O1 Nd1 C2 25.5(2) . .
Li1 O1 Nd1 C2 -166.7(2) . .
Si1 O1 Nd1 C1 37.8(3) . .
Li1 O1 Nd1 C1 -154.4(2) . .
Si4 O6 Nd1 O1 159.10(19) . .
Li1 O6 Nd1 O1 4.40(18) . .
Si4 O6 Nd1 O4 32.58(17) . .
Li1 O6 Nd1 O4 -122.12(19) . .
Si4 O6 Nd1 O3 91.99(18) . .
Li1 O6 Nd1 O3 -62.7(2) . .
Si4 O6 Nd1 C5 -118.93(18) . .
Li1 O6 Nd1 C5 86.4(2) . .
Si4 O6 Nd1 C4 -96.8(2) . 8_554
Li1 O6 Nd1 C4 108.5(2) . 8_554
Si4 O6 Nd1 C4 -129.70(17) . .
Li1 O6 Nd1 C4 75.6(2) . .
Si4 O6 Nd1 C3 -68.8(2) . 8_554
Li1 O6 Nd1 C3 136.5(2) . 8_554
Si4 O6 Nd1 C3 -118.0(3) . .
Li1 O6 Nd1 C3 87.3(3) . .
Si4 O6 Nd1 C2 -47.2(2) . 8_554
Li1 O6 Nd1 C2 158.1(2) . 8_554
Si4 O6 Nd1 C2 -55.5(4) . .
Li1 O6 Nd1 C2 149.8(3) . .
Si4 O6 Nd1 C1 -37.7(2) . .
Li1 O6 Nd1 C1 167.6(2) . .
Si3 O4 Nd1 O1 -105.10(16) . .
Li2 O4 Nd1 O1 80.6(2) . .
Si3 O4 Nd1 O6 -39.89(15) . .
Li2 O4 Nd1 O6 145.8(2) . .
Si3 O4 Nd1 O3 -171.42(18) . .
Li2 O4 Nd1 O3 14.2(2) . .
Si3 O4 Nd1 C5 53.3(2) . .
Li2 O4 Nd1 C5 -121.1(3) . .
Si3 O4 Nd1 C4 34.7(2) . 8_554
Li2 O4 Nd1 C4 -139.7(2) . 8_554
Si3 O4 Nd1 C4 110.5(3) . .
Li2 O4 Nd1 C4 -63.8(3) . .
Si3 O4 Nd1 C3 42.37(18) . 8_554
Li2 O4 Nd1 C3 -132.0(2) . 8_554
Si3 O4 Nd1 C3 123.75(16) . .
Li2 O4 Nd1 C3 -50.6(2) . .
Si3 O4 Nd1 C2 63.2(2) . 8_554
Li2 O4 Nd1 C2 -111.2(3) . 8_554
Si3 O4 Nd1 C2 114.08(18) . .
Li2 O4 Nd1 C2 -60.3(3) . .
Si3 O4 Nd1 C1 91.53(15) . .
Li2 O4 Nd1 C1 -82.8(2) . .
Si2 O3 Nd1 O1 30.88(17) . .
Li2 O3 Nd1 O1 -142.0(2) . .
Si2 O3 Nd1 O6 94.63(18) . .
Li2 O3 Nd1 O6 -78.2(2) . .
Si2 O3 Nd1 O4 158.77(19) . .
Li2 O3 Nd1 O4 -14.1(2) . .
Si2 O3 Nd1 C5 -45.8(2) . .
Li2 O3 Nd1 C5 141.3(2) . .
Si2 O3 Nd1 C4 -67.2(3) . 8_554
Li2 O3 Nd1 C4 120.0(4) . 8_554
Si2 O3 Nd1 C4 -51.5(2) . .
Li2 O3 Nd1 C4 135.6(2) . .
Si2 O3 Nd1 C3 -121.5(2) . 8_554
Li2 O3 Nd1 C3 65.7(3) . 8_554
Si2 O3 Nd1 C3 -71.3(2) . .
Li2 O3 Nd1 C3 115.8(3) . .
Si2 O3 Nd1 C2 -132.93(17) . 8_554
Li2 O3 Nd1 C2 54.2(3) . 8_554
Si2 O3 Nd1 C2 -99.2(2) . .
Li2 O3 Nd1 C2 87.9(3) . .
Si2 O3 Nd1 C1 -122.66(18) . .
Li2 O3 Nd1 C1 64.5(2) . .
C4 C5 Nd1 O1 -87.3(2) . .
C4 C5 Nd1 O1 127.9(3) 8_554 .
Nd1 C5 Nd1 O1 -159.65(5) 8_554 .
C4 C5 Nd1 O6 -160.3(2) . .
C4 C5 Nd1 O6 54.9(3) 8_554 .
Nd1 C5 Nd1 O6 127.31(5) 8_554 .
C4 C5 Nd1 O4 111.1(2) . .
C4 C5 Nd1 O4 -33.7(3) 8_554 .
Nd1 C5 Nd1 O4 38.73(14) 8_554 .
C4 C5 Nd1 O3 -12.4(3) . .
C4 C5 Nd1 O3 -157.1(2) 8_554 .
Nd1 C5 Nd1 O3 -84.72(9) 8_554 .
C4 C5 Nd1 C4 144.8(4) . 8_554
Nd1 C5 Nd1 C4 72.4(3) 8_554 8_554
C4 C5 Nd1 C4 -144.8(4) 8_554 .
Nd1 C5 Nd1 C4 -72.4(2) 8_554 .
C4 C5 Nd1 C3 124.7(3) . 8_554
C4 C5 Nd1 C3 -20.1(2) 8_554 8_554
Nd1 C5 Nd1 C3 52.32(13) 8_554 8_554
C4 C5 Nd1 C3 20.3(2) . .
C4 C5 Nd1 C3 -124.5(3) 8_554 .
Nd1 C5 Nd1 C3 -52.11(14) 8_554 .
C4 C5 Nd1 C2 100.7(3) . 8_554
C4 C5 Nd1 C2 -44.1(3) 8_554 8_554
Nd1 C5 Nd1 C2 28.30(14) 8_554 8_554
C4 C5 Nd1 C2 44.1(3) . .
C4 C5 Nd1 C2 -100.7(3) 8_554 .
Nd1 C5 Nd1 C2 -28.23(14) 8_554 .
C4 C5 Nd1 C1 72.4(2) . .
C4 C5 Nd1 C1 -72.4(3) 8_554 .
Nd1 C5 Nd1 C1 0.0 8_554 .
C5 C4 Nd1 O1 90.1(2) . .
C3 C4 Nd1 O1 -125.8(3) . .
Nd1 C4 Nd1 O1 161.5(2) 8_554 .
C5 C4 Nd1 O6 23.8(3) . .
C3 C4 Nd1 O6 167.9(2) . .
Nd1 C4 Nd1 O6 95.26(19) 8_554 .
C5 C4 Nd1 O4 -119.8(3) . .
C3 C4 Nd1 O4 24.3(4) . .
Nd1 C4 Nd1 O4 -48.4(4) 8_554 .
C5 C4 Nd1 O3 170.0(2) . .
C3 C4 Nd1 O3 -45.9(3) . .
Nd1 C4 Nd1 O3 -118.53(18) 8_554 .
C3 C4 Nd1 C5 144.1(4) . .
Nd1 C4 Nd1 C5 71.4(2) 8_554 .
C5 C4 Nd1 C4 -19.6(3) . 8_554
C3 C4 Nd1 C4 124.5(3) . 8_554
Nd1 C4 Nd1 C4 51.8(2) 8_554 8_554
C5 C4 Nd1 C3 -43.7(3) . 8_554
C3 C4 Nd1 C3 100.4(3) . 8_554
Nd1 C4 Nd1 C3 27.7(2) 8_554 8_554
C5 C4 Nd1 C3 -144.1(4) . .
Nd1 C4 Nd1 C3 -72.7(2) 8_554 .
C5 C4 Nd1 C2 -71.6(3) . 8_554
C3 C4 Nd1 C2 72.5(3) . 8_554
Nd1 C4 Nd1 C2 -0.2(2) 8_554 8_554
C5 C4 Nd1 C2 -124.3(3) . .
C3 C4 Nd1 C2 19.8(2) . .
Nd1 C4 Nd1 C2 -52.84(18) 8_554 .
C5 C4 Nd1 C1 -100.0(2) . .
C3 C4 Nd1 C1 44.1(2) . .
Nd1 C4 Nd1 C1 -28.54(14) 8_554 .
C4 C3 Nd1 O1 55.1(2) . .
C2 C3 Nd1 O1 -160.4(2) . .
Nd1 C3 Nd1 O1 125.95(17) 8_554 .
C4 C3 Nd1 O6 -21.0(4) . .
C2 C3 Nd1 O6 123.4(3) . .
Nd1 C3 Nd1 O6 49.8(4) 8_554 .
C4 C3 Nd1 O4 -165.6(2) . .
C2 C3 Nd1 O4 -21.1(3) . .
Nd1 C3 Nd1 O4 -94.76(19) 8_554 .
C4 C3 Nd1 O3 134.4(3) . .
C2 C3 Nd1 O3 -81.1(2) . .
Nd1 C3 Nd1 O3 -154.8(2) 8_554 .
C4 C3 Nd1 C5 -19.8(2) . .
C2 C3 Nd1 C5 124.6(3) . .
Nd1 C3 Nd1 C5 50.95(14) 8_554 .
C4 C3 Nd1 C4 -43.5(3) . 8_554
C2 C3 Nd1 C4 101.0(3) . 8_554
Nd1 C3 Nd1 C4 27.3(2) 8_554 8_554
C2 C3 Nd1 C4 144.5(3) . .
Nd1 C3 Nd1 C4 70.8(2) 8_554 .
C4 C3 Nd1 C3 -71.6(3) . 8_554
C2 C3 Nd1 C3 72.9(3) . 8_554
Nd1 C3 Nd1 C3 -0.8(3) 8_554 8_554
C4 C3 Nd1 C2 -99.6(3) . 8_554
C2 C3 Nd1 C2 44.8(3) . 8_554
Nd1 C3 Nd1 C2 -28.8(2) 8_554 8_554
C4 C3 Nd1 C2 -144.5(3) . .
Nd1 C3 Nd1 C2 -73.7(2) 8_554 .
C4 C3 Nd1 C1 -124.2(3) . .
C2 C3 Nd1 C1 20.3(2) . .
Nd1 C3 Nd1 C1 -53.38(15) 8_554 .
C3 C2 Nd1 O1 24.1(3) . .
C1 C2 Nd1 O1 168.2(2) . .
Nd1 C2 Nd1 O1 95.02(18) 8_554 .
C3 C2 Nd1 O6 -113.3(4) . .
C1 C2 Nd1 O6 30.8(4) . .
Nd1 C2 Nd1 O6 -42.4(4) 8_554 .
C3 C2 Nd1 O4 162.3(2) . .
C1 C2 Nd1 O4 -53.6(2) . .
Nd1 C2 Nd1 O4 -126.79(17) 8_554 .
C3 C2 Nd1 O3 93.6(3) . .
C1 C2 Nd1 O3 -122.3(2) . .
Nd1 C2 Nd1 O3 164.5(2) 8_554 .
C3 C2 Nd1 C5 -43.6(2) . .
C1 C2 Nd1 C5 100.5(2) . .
Nd1 C2 Nd1 C5 27.28(13) 8_554 .
C3 C2 Nd1 C4 -71.0(3) . 8_554
C1 C2 Nd1 C4 73.0(3) . 8_554
Nd1 C2 Nd1 C4 -0.1(2) 8_554 8_554
C3 C2 Nd1 C4 -20.0(2) . .
C1 C2 Nd1 C4 124.1(3) . .
Nd1 C2 Nd1 C4 50.92(18) 8_554 .
C3 C2 Nd1 C3 -99.3(3) . 8_554
C1 C2 Nd1 C3 44.8(2) . 8_554
Nd1 C2 Nd1 C3 -28.4(2) 8_554 8_554
C1 C2 Nd1 C3 144.1(3) . .
Nd1 C2 Nd1 C3 70.9(2) 8_554 .
C3 C2 Nd1 C2 -123.5(3) . 8_554
C1 C2 Nd1 C2 20.6(2) . 8_554
Nd1 C2 Nd1 C2 -52.6(2) 8_554 8_554
C3 C2 Nd1 C1 -144.1(3) . .
Nd1 C2 Nd1 C1 -73.2(2) 8_554 .
C2 C1 Nd1 O1 121.9(2) 8_554 .
C2 C1 Nd1 O1 -21.5(3) . .
Nd1 C1 Nd1 O1 50.09(16) 8_554 .
C2 C1 Nd1 O6 -20.1(3) 8_554 .
C2 C1 Nd1 O6 -163.5(2) . .
Nd1 C1 Nd1 O6 -91.95(9) 8_554 .
C2 C1 Nd1 O4 -90.8(2) 8_554 .
C2 C1 Nd1 O4 125.9(2) . .
Nd1 C1 Nd1 O4 -162.59(5) 8_554 .
C2 C1 Nd1 O3 -160.8(2) 8_554 .
C2 C1 Nd1 O3 55.8(2) . .
Nd1 C1 Nd1 O3 127.39(5) 8_554 .
C2 C1 Nd1 C5 71.8(2) 8_554 .
C2 C1 Nd1 C5 -71.5(2) . .
Nd1 C1 Nd1 C5 0.0 8_554 .
C2 C1 Nd1 C4 44.4(3) 8_554 8_554
C2 C1 Nd1 C4 -99.0(3) . 8_554
Nd1 C1 Nd1 C4 -27.48(13) 8_554 8_554
C2 C1 Nd1 C4 99.3(3) 8_554 .
C2 C1 Nd1 C4 -44.1(3) . .
Nd1 C1 Nd1 C4 27.46(14) 8_554 .
C2 C1 Nd1 C3 20.1(2) 8_554 8_554
C2 C1 Nd1 C3 -123.3(3) . 8_554
Nd1 C1 Nd1 C3 -51.77(14) 8_554 8_554
C2 C1 Nd1 C3 123.4(3) 8_554 .
C2 C1 Nd1 C3 -20.0(2) . .
Nd1 C1 Nd1 C3 51.55(13) 8_554 .
C2 C1 Nd1 C2 -143.4(4) . 8_554
Nd1 C1 Nd1 C2 -71.8(2) 8_554 8_554
C2 C1 Nd1 C2 143.4(4) 8_554 .
Nd1 C1 Nd1 C2 71.5(2) 8_554 .
C14L O4L C14L C15L 10.7(8) 11_454 .
C14L O4L C14L C15L -8.5(6) 11_454 11_454
O4L C14L C15L C15L -40(2) . 11_454
C14L C14L C15L C15L -34(2) 11_454 11_454
O4L C14L C15L C14L -5.5(7) . 11_454
C15L C14L C15L C14L 34(2) 11_454 11_454
